data_2011765
loop_
_publ_author_name
'Low, John Nicolson'
'Marchal, Antonio'
'Nogueras, Manuel'
'Melguizo, Manuel'
'S\'anchez, Adolfo'

_publ_section_title
;
 4-(1-Adamantylamino)-2-amino-6-methoxy-5-nitrosopyrimidine
;
_journal_issue 2
_journal_name_full 'Acta Crystallographica Section C'
_journal_page_first 178
_journal_page_last 179
_journal_paper_doi 10.1107/S0108270100015754
_journal_volume 57
_journal_year 2001
_chemical_formula_moiety 'C15 H21 N5 O2'
_chemical_formula_sum 'C15 H21 N5 O2'
_chemical_formula_weight 303.37
_chemical_name_systematic
;
4-(1-Adamantylamino)-2-amino-6-methoxy-5-nitrosopyrimidine
;
_space_group_IT_number 62
_symmetry_cell_setting orthorhombic
_symmetry_space_group_name_Hall '-P 2ac 2n'
_symmetry_space_group_name_H-M 'P n m a'
_cell_angle_alpha 90
_cell_angle_beta 90
_cell_angle_gamma 90
_cell_formula_units_Z 4
_cell_length_a 29.207(2)
_cell_length_b 6.5860(4)
_cell_length_c 7.4782(4)
_cell_measurement_reflns_used 1463
_cell_measurement_temperature 150.0(10)
_cell_measurement_theta_max 25.93
_cell_measurement_theta_min 1.39
_cell_volume 1438.49(15)
_computing_cell_refinement 'DENZO (Otwinowski & Minor, 1997)'
_computing_data_collection 'KappaCCD Server Software (Nonius, 1997)'
_computing_data_reduction DENZO
_computing_molecular_graphics 'PLATON (Spek, 2000)'
_computing_publication_material 'SHELXL97 and PRPKAPPA (Ferguson, 1999)'
_computing_structure_refinement 'SHELXL97 (Sheldrick, 1997)'
_computing_structure_solution 'SHELXS97 (Sheldrick, 1997)'
_diffrn_ambient_temperature 150.0(10)
_diffrn_measured_fraction_theta_full .95
_diffrn_measured_fraction_theta_max .95
_diffrn_measurement_device_type KappaCCD
_diffrn_measurement_method '\f scans and \w scans with \k offsets'
_diffrn_radiation_monochromator graphite
_diffrn_radiation_source 'fine-focus sealed X-ray tube'
_diffrn_radiation_type 'Mo K\a'
_diffrn_radiation_wavelength .71073
_diffrn_reflns_av_R_equivalents .055
_diffrn_reflns_av_sigmaI/netI .108
_diffrn_reflns_limit_h_max 0
_diffrn_reflns_limit_h_min -35
_diffrn_reflns_limit_k_max 8
_diffrn_reflns_limit_k_min 0
_diffrn_reflns_limit_l_max 0
_diffrn_reflns_limit_l_min -9
_diffrn_reflns_number 8692
_diffrn_reflns_theta_full 25.93
_diffrn_reflns_theta_max 25.93
_diffrn_reflns_theta_min 1.39
_diffrn_standards_decay_% negligible
_exptl_absorpt_coefficient_mu .097
_exptl_absorpt_correction_T_max .990
_exptl_absorpt_correction_T_min .986
_exptl_absorpt_correction_type multi-scan
_exptl_absorpt_process_details '(SORTAV; Blessing, 1995)'
_exptl_crystal_colour pink
_exptl_crystal_density_diffrn 1.401
_exptl_crystal_density_method 'not measured'
_exptl_crystal_description block
_exptl_crystal_F_000 648
_exptl_crystal_size_max .15
_exptl_crystal_size_mid .15
_exptl_crystal_size_min .10
_refine_diff_density_max .37
_refine_diff_density_min -.40
_refine_ls_extinction_method none
_refine_ls_goodness_of_fit_ref .91
_refine_ls_hydrogen_treatment constr
_refine_ls_matrix_type full
_refine_ls_number_parameters 124
_refine_ls_number_reflns 1463
_refine_ls_number_restraints 0
_refine_ls_restrained_S_all .91
_refine_ls_R_factor_all .146
_refine_ls_R_factor_gt .060
_refine_ls_shift/su_max <0.001
_refine_ls_shift/su_mean .000
_refine_ls_structure_factor_coef Fsqd
_refine_ls_weighting_details 'w = 1/[\s^2^(Fo^2^)+(0.106P)^2^] where P=(Fo^2^+2Fc^2^)/3'
_refine_ls_weighting_scheme calc
_refine_ls_wR_factor_ref .181
_reflns_number_gt 712
_reflns_number_total 1463
_reflns_threshold_expression I>2\s(I)
_cod_data_source_file gg1029.cif
_cod_data_source_block II
_cod_original_cell_volume 1438.48(16)
_cod_database_code 2011765
_cod_database_fobs_code 2011765

loop_
_symmetry_equiv_pos_as_xyz
'x, y, z'
'-x+1/2, -y, z+1/2'
'x+1/2, -y+1/2, -z+1/2'
'-x, y+1/2, -z'
'-x, -y, -z'
'x+1/2, y, -z+1/2'
'-x+1/2, y+1/2, z+1/2'
'x, -y+1/2, z'

loop_
_atom_site_label
_atom_site_fract_x
_atom_site_fract_y
_atom_site_fract_z
_atom_site_U_iso_or_equiv
_atom_site_adp_type
_atom_site_calc_flag
_atom_site_refinement_flags
_atom_site_occupancy
_atom_site_disorder_assembly
_atom_site_disorder_group
_atom_site_type_symbol
N1 .53635(12) 0.25 .4280(5) .0301(9) Uani d S 1 . . N
C2 .49034(16) 0.25 .4468(6) .0296(11) Uani d S 1 . . C
N2 .47434(12) 0.25 .6120(5) .0335(10) Uani d S 1 . . N
N3 .45796(11) 0.25 .3152(5) .0295(10) Uani d S 1 . . N
C4 .47293(15) 0.25 .1520(6) .0300(11) Uani d S 1 . . C
O4 .44369(10) 0.25 .0155(4) .0350(9) Uani d S 1 . . O
C41 .39568(15) 0.25 .0603(6) .0427(13) Uani d S 1 . . C
C5 .52116(14) 0.25 .1070(5) .0268(11) Uani d S 1 . . C
N5 .53174(13) 0.25 -.0670(5) .0342(10) Uani d S 1 . . N
O5 .57434(10) 0.25 -.1102(4) .0433(9) Uani d S 1 . . O
C6 .55148(16) 0.25 .2594(6) .0310(11) Uani d S 1 . . C
N6 .59647(12) 0.25 .2251(5) .0358(10) Uani d S 1 . . N
C61 .63514(13) 0.25 .3512(6) .0285(11) Uani d S 1 . . C
C62 .67837(13) 0.25 .2342(5) .0315(12) Uani d S 1 . . C
C63 .72111(14) 0.25 .3505(6) .0334(12) Uani d S 1 . . C
C64 .72130(10) 0.0613(5) .4683(4) .0391(9) Uani d . 1 . . C
C65 .67843(11) 0.0612(5) .5853(4) .0415(10) Uani d . 1 . . C
C66 .63532(10) 0.0603(5) .4699(4) .0344(9) Uani d . 1 . . C
C67 .67846(15) 0.25 .7044(6) .0494(15) Uani d S 1 . . C
H2A .4934 0.25 .7031 .040 Uiso calc SR 1 . . H
H2B .4446 0.25 .6310 .040 Uiso calc SR 1 . . H
H41A .3775 0.25 -.0498 .064 Uiso calc SPR .50 . . H
H41B .3885 0.3715 .1305 .064 Uiso calc PR .25 . . H
H41C .3885 0.1285 .1305 .064 Uiso calc PR .25 . . H
H41D .3921 0.25 .1906 .064 Uiso calc SPR .50 . . H
H41E .3811 0.1285 .0103 .064 Uiso calc PR .25 . . H
H41F .3811 0.3715 .0103 .064 Uiso calc PR .25 . . H
H6 .6040 0.25 .1112 .043 Uiso calc SR 1 . . H
H62A .6784 0.1283 .1565 .038 Uiso calc PR .50 . . H
H62B .6784 0.3717 .1565 .038 Uiso calc PR .50 . . H
H63 .7489 0.25 .2726 .040 Uiso calc SR 1 . . H
H64A .7490 0.0608 .5446 .047 Uiso calc R 1 . . H
H64B .7218 -0.0620 .3927 .047 Uiso calc R 1 . . H
H65 .6786 -0.0628 .6626 .050 Uiso calc R 1 . . H
H66A .6078 0.0594 .5472 .041 Uiso calc R 1 . . H
H66B .6347 -0.0632 .3945 .041 Uiso calc R 1 . . H
H67A .6510 0.25 .7820 .059 Uiso calc SR 1 . . H
H67B .7060 0.25 .7818 .059 Uiso calc SR 1 . . H

loop_
_atom_site_aniso_label
_atom_site_aniso_U_11
_atom_site_aniso_U_22
_atom_site_aniso_U_33
_atom_site_aniso_U_12
_atom_site_aniso_U_13
_atom_site_aniso_U_23
N1 .021(2) .034(2) .035(2) 0 .0013(18) 0
C2 .040(3) .023(2) .026(3) 0 .002(2) 0
N2 .026(2) .042(2) .033(2) 0 -.0030(18) 0
N3 .029(2) .035(2) .025(2) 0 -.0007(19) 0
C4 .030(3) .028(3) .032(3) 0 -.001(2) 0
O4 .026(2) .050(2) .0290(18) 0 -.0051(15) 0
C41 .019(3) .064(3) .045(3) 0 -.003(2) 0
C5 .029(3) .030(3) .021(3) 0 -.005(2) 0
N5 .028(3) .043(2) .032(2) 0 .0018(18) 0
O5 .029(2) .065(2) .036(2) 0 .0032(15) 0
C6 .029(3) .029(3) .035(3) 0 -.001(2) 0
N6 .027(2) .053(3) .027(2) 0 .0032(18) 0
C61 .022(3) .037(3) .027(3) 0 -.001(2) 0
C62 .024(3) .038(3) .033(3) 0 .000(2) 0
C63 .023(3) .041(3) .036(3) 0 .007(2) 0
C64 .025(2) .042(2) .050(2) .0046(17) -.0031(16) .0041(17)
C65 .032(2) .042(2) .051(2) .0030(17) .0007(17) .0192(19)
C66 .029(2) .029(2) .046(2) .0007(15) .0018(16) -.0010(16)
C67 .022(3) .091(4) .035(3) 0 -.004(2) 0

loop_
_atom_type_symbol
_atom_type_description
_atom_type_scat_dispersion_real
_atom_type_scat_dispersion_imag
_atom_type_scat_source
C C .0033 .0016 'International Tables Vol C Tables 4.2.6.8 and 6.1.1.4'
H H .0000 .0000 'International Tables Vol C Tables 4.2.6.8 and 6.1.1.4'
N N .0061 .0033 'International Tables Vol C Tables 4.2.6.8 and 6.1.1.4'
O O .0106 .0060 'International Tables Vol C Tables 4.2.6.8 and 6.1.1.4'

loop_
_geom_angle_atom_site_label_1
_geom_angle_atom_site_label_2
_geom_angle_atom_site_label_3
_geom_angle_site_symmetry_1
_geom_angle_site_symmetry_3
_geom_angle
_geom_angle_publ_flag
C6 N1 C2 . . 115.3(4) no
N2 C2 N1 . . 116.7(4) no
N2 C2 N3 . . 115.4(4) no
N1 C2 N3 . . 127.9(4) no
C2 N2 H2A . . 120.0 no
C2 N2 H2B . . 120.0 no
H2A N2 H2B . . 120.0 no
C4 N3 C2 . . 116.4(4) no
N3 C4 O4 . . 120.4(4) no
N3 C4 C5 . . 123.1(4) no
O4 C4 C5 . . 116.5(4) no
C4 O4 C41 . . 116.5(3) no
O4 C41 H41A . . 109.5 no
O4 C41 H41B . . 109.5 no
H41A C41 H41B . . 109.5 no
O4 C41 H41C . . 109.5 no
H41A C41 H41C . . 109.5 no
H41B C41 H41C . . 109.5 no
O4 C41 H41D . . 109.5 no
H41A C41 H41D . . 141.1 no
H41B C41 H41D . . 56.3 no
H41C C41 H41D . . 56.3 no
O4 C41 H41E . . 109.5 no
H41A C41 H41E . . 56.3 no
H41B C41 H41E . . 141.1 no
H41C C41 H41E . . 56.3 no
H41D C41 H41E . . 109.5 no
O4 C41 H41F . . 109.5 no
H41A C41 H41F . . 56.3 no
H41B C41 H41F . . 56.3 no
H41C C41 H41F . . 141.1 no
H41D C41 H41F . . 109.5 no
H41E C41 H41F . . 109.5 no
N5 C5 C6 . . 128.8(4) no
N5 C5 C4 . . 116.8(4) no
C6 C5 C4 . . 114.4(4) no
O5 N5 C5 . . 117.9(3) yes
N1 C6 N6 . . 120.4(4) no
N1 C6 C5 . . 122.8(4) no
N6 C6 C5 . . 116.8(4) no
C6 N6 C61 . . 129.1(4) yes
C6 N6 H6 . . 115.5 no
C61 N6 H6 . . 115.5 no
N6 C61 C66 . 8_565 111.9(2) no
N6 C61 C66 . . 111.9(2) no
C66 C61 C66 8_565 . 109.2(4) no
N6 C61 C62 . . 105.4(3) no
C66 C61 C62 8_565 . 109.1(2) no
C66 C61 C62 . . 109.1(2) no
C63 C62 C61 . . 110.4(3) no
C63 C62 H62A . . 109.6 no
C61 C62 H62A . . 109.6 no
C63 C62 H62B . . 109.6 no
C61 C62 H62B . . 109.6 no
H62A C62 H62B . . 108.1 no
C62 C63 C64 . 8_565 109.5(2) no
C62 C63 C64 . . 109.5(2) no
C64 C63 C64 8_565 . 109.4(4) no
C62 C63 H63 . . 109.5 no
C64 C63 H63 8_565 . 109.5 no
C64 C63 H63 . . 109.5 no
C63 C64 C65 . . 109.2(3) no
C63 C64 H64A . . 109.8 no
C65 C64 H64A . . 109.8 no
C63 C64 H64B . . 109.8 no
C65 C64 H64B . . 109.8 no
H64A C64 H64B . . 108.3 no
C66 C65 C64 . . 110.6(3) no
C66 C65 C67 . . 109.4(3) no
C64 C65 C67 . . 109.4(3) no
C66 C65 H65 . . 109.1 no
C64 C65 H65 . . 109.1 no
C67 C65 H65 . . 109.1 no
C65 C66 C61 . . 109.1(3) no
C65 C66 H66A . . 109.9 no
C61 C66 H66A . . 109.9 no
C65 C66 H66B . . 109.9 no
C61 C66 H66B . . 109.9 no
H66A C66 H66B . . 108.3 no
C65 C67 C65 8_565 . 108.8(4) no
C65 C67 H67A 8_565 . 109.9 no
C65 C67 H67A . . 109.9 no
C65 C67 H67B 8_565 . 109.9 no
C65 C67 H67B . . 109.9 no
H67A C67 H67B . . 108.3 no

loop_
_geom_bond_atom_site_label_1
_geom_bond_atom_site_label_2
_geom_bond_site_symmetry_2
_geom_bond_distance
_geom_bond_publ_flag
N1 C6 . 1.336(5) yes
N1 C2 . 1.351(5) yes
C2 N2 . 1.321(5) yes
C2 N3 . 1.364(5) yes
N2 H2A . .8800 no
N2 H2B . .8800 no
N3 C4 . 1.297(5) yes
C4 O4 . 1.330(5) no
C4 C5 . 1.448(6) yes
O4 C41 . 1.442(5) no
C41 H41A . .9800 no
C41 H41B . .9800 no
C41 H41C . .9800 no
C41 H41D . .9800 no
C41 H41E . .9800 no
C41 H41F . .9800 no
C5 N5 . 1.338(5) yes
C5 C6 . 1.443(6) yes
N5 O5 . 1.286(4) yes
C6 N6 . 1.339(5) yes
N6 C61 . 1.471(5) no
N6 H6 . .8800 no
C61 C66 8_565 1.533(4) no
C61 C66 . 1.533(4) no
C61 C62 . 1.536(5) no
C62 C63 . 1.522(5) no
C62 H62A . .9900 no
C62 H62B . .9900 no
C63 C64 8_565 1.523(4) no
C63 C64 . 1.523(4) no
C63 H63 . 1.0000 no
C64 C65 . 1.528(4) no
C64 H64A . .9900 no
C64 H64B . .9900 no
C65 C66 . 1.526(4) no
C65 C67 . 1.530(4) no
C65 H65 . 1.0000 no
C66 H66A . .9900 no
C66 H66B . .9900 no
C67 C65 8_565 1.530(4) no
C67 H67A . .9900 no
C67 H67B . .9900 no

loop_
_geom_hbond_atom_site_label_D
_geom_hbond_atom_site_label_H
_geom_hbond_atom_site_label_A
_geom_hbond_site_symmetry_A
_geom_hbond_distance_DH
_geom_hbond_distance_HA
_geom_hbond_distance_DA
_geom_hbond_angle_DHA
_geom_hbond_publ_flag
N6 H6 O5 1_555 .88 1.87 2.589(5) 138 y
N2 H2A N5 1_556 .88 2.05 2.928(5) 174 y
C67 H67A O5 1_556 .99 2.38 3.342(5) 164 y

loop_
_geom_torsion_atom_site_label_1
_geom_torsion_atom_site_label_2
_geom_torsion_atom_site_label_3
_geom_torsion_atom_site_label_4
_geom_torsion_site_symmetry_1
_geom_torsion_site_symmetry_4
_geom_torsion
_geom_torsion_publ_flag
C6 N1 C2 N2 . . 180.0 no
C6 N1 C2 N3 . . .0 no
N2 C2 N3 C4 . . 180.0 no
N1 C2 N3 C4 . . .0 no
C2 N3 C4 O4 . . 180.0 no
C2 N3 C4 C5 . . .0 no
N3 C4 O4 C41 . . .0 no
C5 C4 O4 C41 . . 180.0 no
N3 C4 C5 N5 . . 180.0 no
O4 C4 C5 N5 . . .0 no
N3 C4 C5 C6 . . .0 no
O4 C4 C5 C6 . . 180.0 no
C6 C5 N5 O5 . . .0 no
C4 C5 N5 O5 . . 180.0 no
C2 N1 C6 N6 . . 180.0 no
C2 N1 C6 C5 . . .0 no
N5 C5 C6 N1 . . 180.0 no
C4 C5 C6 N1 . . .0 no
N5 C5 C6 N6 . . .0 no
C4 C5 C6 N6 . . 180.0 no
N1 C6 N6 C61 . . .0 no
C5 C6 N6 C61 . . 180.0 no
C6 N6 C61 C66 . 8_565 -61.5(2) no
C6 N6 C61 C66 . . 61.5(2) no
C6 N6 C61 C62 . . 180.0 no
N6 C61 C62 C63 . . 180.0 no
C66 C61 C62 C63 8_565 . 59.6(2) no
C66 C61 C62 C63 . . -59.6(2) no
C61 C62 C63 C64 . 8_565 -59.9(2) no
C61 C62 C63 C64 . . 59.9(2) no
C62 C63 C64 C65 . . -59.3(4) no
C64 C63 C64 C65 8_565 . 60.7(4) no
C63 C64 C65 C66 . . 60.0(3) no
C63 C64 C65 C67 . . -60.7(4) no
C64 C65 C66 C61 . . -59.8(3) no
C67 C65 C66 C61 . . 60.8(3) no
N6 C61 C66 C65 . . 175.1(3) no
C66 C61 C66 C65 8_565 . -60.4(4) no
C62 C61 C66 C65 . . 58.8(4) no
C66 C65 C67 C65 . 8_565 -60.9(4) no
C64 C65 C67 C65 . 8_565 60.4(4) no
